data_4082529
loop_
_publ_author_name
'Vald\'es, Hugo'
'Poyatos, Macarena'
'Peris, Eduardo'

_publ_section_title
;
 A Pyrene-Based N-Heterocyclic Carbene: Study of Its Coordination
 Chemistry and Stereoelectronic Properties
;
_journal_issue 1
_journal_name_full Organometallics
_journal_page_first 394
_journal_paper_doi 10.1021/om401134w
_journal_volume 33
_journal_year 2014
_chemical_formula_moiety 'Br, C25 H27 N2'
_chemical_formula_sum 'C25 H27 Br N2'
_chemical_formula_weight 435.39
_chemical_name_systematic
;
 ?
;
_space_group_crystal_system monoclinic
_space_group_IT_number 14
_space_group_name_Hall '-P 2ybc'
_space_group_name_H-M_alt 'P 1 21/c 1'
_symmetry_space_group_name_Hall '-P 2ybc'
_symmetry_space_group_name_H-M 'P 1 21/c 1'
_atom_sites_solution_hydrogens geom
_atom_sites_solution_primary direct
_audit_creation_date 2013-10-10
_audit_creation_method
;
  Olex2 1.2
  (compiled Apr 23 2013 17:59:47, GUI svn.r4466)
;
_cell_angle_alpha 90
_cell_angle_beta 93.037(4)
_cell_angle_gamma 90
_cell_formula_units_Z 4
_cell_length_a 8.2162(3)
_cell_length_b 12.5197(4)
_cell_length_c 19.5121(8)
_cell_measurement_temperature 293(2)
_cell_volume 2004.28(13)
_computing_molecular_graphics
;
O. V. Dolomanov, L. J. Bourhis, R. J. Gildea, J. A. K. Howard and H. Puschmann,
OLEX2: a complete structure solution, refinement and analysis program.
J. Appl. Cryst. (2009). 42, 339-341.
;
_computing_publication_material
;
O. V. Dolomanov, L. J. Bourhis, R. J. Gildea, J. A. K. Howard and H. Puschmann,
OLEX2: a complete structure solution, refinement and analysis program.
J. Appl. Cryst. (2009). 42, 339-341.
;
_computing_structure_refinement
;
SHELXL, G.M. Sheldrick, Acta Cryst.
(2008). A64, 112-122
;
_computing_structure_solution
;
SHELXS, G.M. Sheldrick, Acta Cryst.
(2008). A64, 112-122
;
_diffrn_ambient_temperature 293(2)
_diffrn_measured_fraction_theta_full 0.999
_diffrn_measured_fraction_theta_max 0.913
_diffrn_radiation_type MoK\a
_diffrn_radiation_wavelength 0.71073
_diffrn_reflns_av_R_equivalents 0.0541
_diffrn_reflns_av_unetI/netI 0.0608
_diffrn_reflns_Laue_measured_fraction_full 0.999
_diffrn_reflns_Laue_measured_fraction_max 0.913
_diffrn_reflns_limit_h_max 11
_diffrn_reflns_limit_h_min -10
_diffrn_reflns_limit_k_max 17
_diffrn_reflns_limit_k_min -15
_diffrn_reflns_limit_l_max 26
_diffrn_reflns_limit_l_min -26
_diffrn_reflns_number 20273
_diffrn_reflns_point_group_measured_fraction_full 0.999
_diffrn_reflns_point_group_measured_fraction_max 0.913
_diffrn_reflns_theta_full 25.242
_diffrn_reflns_theta_max 29.467
_diffrn_reflns_theta_min 2.968
_exptl_absorpt_coefficient_mu 2.064
_exptl_absorpt_correction_type none
_exptl_crystal_density_diffrn 1.443
_exptl_crystal_F_000 904
_refine_diff_density_max 0.814
_refine_diff_density_min -0.516
_refine_diff_density_rms 0.096
_refine_ls_extinction_method none
_refine_ls_goodness_of_fit_ref 1.111
_refine_ls_hydrogen_treatment constr
_refine_ls_matrix_type full
_refine_ls_number_parameters 255
_refine_ls_number_reflns 5092
_refine_ls_number_restraints 0
_refine_ls_restrained_S_all 1.111
_refine_ls_R_factor_all 0.0765
_refine_ls_R_factor_gt 0.0511
_refine_ls_shift/su_max 0.001
_refine_ls_shift/su_mean 0.000
_refine_ls_structure_factor_coef Fsqd
_refine_ls_weighting_details 'w=1/[\s^2^(Fo^2^)+(0.0588P)^2^+2.3482P] where P=(Fo^2^+2Fc^2^)/3'
_refine_ls_weighting_scheme calc
_refine_ls_wR_factor_gt 0.1311
_refine_ls_wR_factor_ref 0.1459
_reflns_Friedel_coverage 0.000
_reflns_number_gt 3866
_reflns_number_total 5092
_reflns_threshold_expression 'I > 2\s(I)'
_cod_data_source_file om401134w_si_002.cif
_cod_data_source_block of_3_(str1552)
_cod_original_cell_volume 2004.27(14)
_cod_database_code 4082529
_olex2_refinement_description
;
1. Fixed Uiso
 At 1.2 times of:
  All C(H) groups, All C(H,H) groups
 At 1.5 times of:
  All C(H,H,H) groups
2.a Secondary CH2 refined with riding coordinates:
 C6(H6A,H6B), C3(H3A,H3B), C4(H4A,H4B), C7(H7A,H7B), C8(H8A,H8B), C2(H2A,H2B)
2.b Aromatic/amide H refined with riding coordinates:
 C18(H18), C20(H20), C22(H22), C17(H17), C21(H21), C1(H1), C13(H13), C15(H15),
 C14(H14)
2.c Idealised Me refined as rotating group:
 C9(H9A,H9B,H9C), C5(H5A,H5B,H5C)
;
_shelx_space_group_comment
;
The symmetry employed for this shelxl refinement is uniquely defined
by the following loop, which should always be used as a source of
symmetry information in preference to the above space-group names.
They are only intended as comments.
;
_shelxl_version_number 2013-4

loop_
_space_group_symop_operation_xyz
'x, y, z'
'-x, y+1/2, -z+1/2'
'-x, -y, -z'
'x, -y-1/2, z-1/2'

loop_
_atom_site_label
_atom_site_type_symbol
_atom_site_fract_x
_atom_site_fract_y
_atom_site_fract_z
_atom_site_U_iso_or_equiv
_atom_site_adp_type
_atom_site_occupancy
_atom_site_site_symmetry_order
_atom_site_calc_flag
_atom_site_refinement_flags_posn
_atom_site_refinement_flags_adp
Br1 Br 0.30133(4) 0.05692(3) 0.34588(2) 0.03811(14) Uani 1 1 d . .
N2 N 0.6441(3) 0.22377(19) 0.47522(13) 0.0257(5) Uani 1 1 d . .
N1 N 0.5871(3) 0.36392(19) 0.41230(13) 0.0236(5) Uani 1 1 d . .
C6 C 0.5214(4) 0.4264(2) 0.35237(17) 0.0286(7) Uani 1 1 d . .
H6A H 0.6079 0.4701 0.3354 0.034 Uiso 1 1 calc R U
H6B H 0.4368 0.4739 0.3672 0.034 Uiso 1 1 calc R U
C19 C 0.9737(4) 0.4300(3) 0.65342(16) 0.0281(7) Uani 1 1 d . .
C3 C 0.8121(5) 0.0592(3) 0.4752(2) 0.0471(10) Uani 1 1 d . .
H3A H 0.8096 -0.0163 0.4862 0.057 Uiso 1 1 calc R U
H3B H 0.8960 0.0918 0.5052 0.057 Uiso 1 1 calc R U
C18 C 1.0262(4) 0.5342(3) 0.67557(18) 0.0339(7) Uani 1 1 d . .
H18 H 1.0906 0.5414 0.7160 0.041 Uiso 1 1 calc R U
C20 C 1.0162(4) 0.3396(3) 0.69297(17) 0.0346(7) Uani 1 1 d . .
H20 H 1.0816 0.3469 0.7331 0.042 Uiso 1 1 calc R U
C4 C 0.8616(6) 0.0716(3) 0.3996(3) 0.0560(11) Uani 1 1 d . .
H4A H 0.8445 0.1452 0.3854 0.067 Uiso 1 1 calc R U
H4B H 0.9769 0.0561 0.3975 0.067 Uiso 1 1 calc R U
C7 C 0.4516(4) 0.3571(3) 0.29459(17) 0.0333(7) Uani 1 1 d . .
H7A H 0.3911 0.4023 0.2619 0.040 Uiso 1 1 calc R U
H7B H 0.3749 0.3074 0.3132 0.040 Uiso 1 1 calc R U
C23 C 0.8211(4) 0.3141(2) 0.57120(15) 0.0249(6) Uani 1 1 d . .
C11 C 0.6840(3) 0.3990(2) 0.46892(15) 0.0218(6) Uani 1 1 d . .
C22 C 0.8642(4) 0.2268(3) 0.61328(16) 0.0306(7) Uani 1 1 d . .
H22 H 0.8269 0.1589 0.6012 0.037 Uiso 1 1 calc R U
C17 C 0.9835(4) 0.6218(3) 0.63865(18) 0.0336(7) Uani 1 1 d . .
H17 H 1.0182 0.6886 0.6543 0.040 Uiso 1 1 calc R U
C21 C 0.9614(4) 0.2405(3) 0.67251(18) 0.0357(7) Uani 1 1 d . .
H21 H 0.9904 0.1812 0.6992 0.043 Uiso 1 1 calc R U
C24 C 0.8765(3) 0.4184(2) 0.59163(15) 0.0231(6) Uani 1 1 d . .
C1 C 0.5657(4) 0.2594(2) 0.41923(16) 0.0270(6) Uani 1 1 d . .
H1 H 0.5037 0.2170 0.3886 0.032 Uiso 1 1 calc R U
C8 C 0.5769(5) 0.2938(3) 0.25643(18) 0.0375(8) Uani 1 1 d . .
H8A H 0.6533 0.3430 0.2372 0.045 Uiso 1 1 calc R U
H8B H 0.6376 0.2481 0.2888 0.045 Uiso 1 1 calc R U
C10 C 0.7219(3) 0.3102(2) 0.50855(15) 0.0227(6) Uani 1 1 d . .
C25 C 0.8326(3) 0.5115(2) 0.55142(15) 0.0224(6) Uani 1 1 d . .
C13 C 0.6930(4) 0.5984(2) 0.45300(16) 0.0281(6) Uani 1 1 d . .
H13 H 0.6295 0.5944 0.4122 0.034 Uiso 1 1 calc R U
C12 C 0.7350(3) 0.5050(2) 0.48889(15) 0.0223(6) Uani 1 1 d . .
C15 C 0.8395(4) 0.7057(2) 0.53791(18) 0.0329(7) Uani 1 1 d . .
H15 H 0.8729 0.7727 0.5538 0.040 Uiso 1 1 calc R U
C16 C 0.8856(4) 0.6142(2) 0.57553(17) 0.0284(7) Uani 1 1 d . .
C14 C 0.7457(4) 0.6976(2) 0.47794(18) 0.0334(7) Uani 1 1 d . .
H14 H 0.7168 0.7591 0.4535 0.040 Uiso 1 1 calc R U
C2 C 0.6490(4) 0.1077(2) 0.49099(19) 0.0355(8) Uani 1 1 d . .
H2A H 0.5628 0.0717 0.4641 0.043 Uiso 1 1 calc R U
H2B H 0.6298 0.0970 0.5391 0.043 Uiso 1 1 calc R U
C9 C 0.5003(6) 0.2261(4) 0.1997(2) 0.0573(12) Uani 1 1 d . .
H9A H 0.4450 0.2713 0.1662 0.086 Uiso 1 1 calc R U
H9B H 0.4236 0.1777 0.2184 0.086 Uiso 1 1 calc R U
H9C H 0.5835 0.1862 0.1783 0.086 Uiso 1 1 calc R U
C5 C 0.7695(6) 0.0014(6) 0.3516(3) 0.0842(19) Uani 1 1 d . .
H5A H 0.8048 0.0125 0.3060 0.126 Uiso 1 1 calc R U
H5B H 0.6554 0.0173 0.3526 0.126 Uiso 1 1 calc R U
H5C H 0.7880 -0.0717 0.3646 0.126 Uiso 1 1 calc R U

loop_
_atom_site_aniso_label
_atom_site_aniso_U_11
_atom_site_aniso_U_22
_atom_site_aniso_U_33
_atom_site_aniso_U_23
_atom_site_aniso_U_13
_atom_site_aniso_U_12
Br1 0.0422(2) 0.0318(2) 0.0391(2) 0.00105(14) -0.00958(16) -0.00595(13)
N2 0.0317(13) 0.0210(12) 0.0242(13) 0.0002(10) -0.0002(11) -0.0034(10)
N1 0.0272(12) 0.0224(12) 0.0210(12) 0.0003(10) -0.0014(10) -0.0010(9)
C6 0.0317(16) 0.0286(15) 0.0253(16) 0.0023(12) 0.0003(13) 0.0040(12)
C19 0.0243(15) 0.0379(17) 0.0220(15) -0.0040(13) 0.0015(12) -0.0014(12)
C3 0.061(3) 0.037(2) 0.042(2) -0.0051(16) -0.0086(19) 0.0154(17)
C18 0.0329(17) 0.0433(18) 0.0252(16) -0.0083(14) -0.0009(14) -0.0075(14)
C20 0.0354(17) 0.0456(19) 0.0222(16) 0.0005(14) -0.0027(14) 0.0006(14)
C4 0.051(2) 0.047(2) 0.070(3) -0.006(2) 0.003(2) 0.0040(18)
C7 0.0356(17) 0.0377(17) 0.0261(17) 0.0024(14) -0.0034(14) -0.0020(14)
C23 0.0251(14) 0.0280(15) 0.0217(15) 0.0006(12) 0.0031(12) -0.0023(11)
C11 0.0222(14) 0.0222(14) 0.0212(14) -0.0009(11) 0.0026(11) -0.0009(11)
C22 0.0379(17) 0.0279(15) 0.0256(16) 0.0023(13) -0.0027(14) -0.0011(13)
C17 0.0341(17) 0.0343(17) 0.0323(18) -0.0117(14) 0.0016(14) -0.0109(13)
C21 0.0403(18) 0.0387(18) 0.0278(17) 0.0075(14) -0.0008(15) 0.0038(14)
C24 0.0227(14) 0.0274(14) 0.0197(14) -0.0011(11) 0.0047(11) -0.0009(11)
C1 0.0317(16) 0.0270(15) 0.0221(15) -0.0026(12) -0.0006(13) -0.0043(12)
C8 0.044(2) 0.0406(18) 0.0285(18) -0.0045(14) 0.0055(15) -0.0082(15)
C10 0.0241(14) 0.0224(13) 0.0216(14) -0.0005(11) 0.0019(11) -0.0003(11)
C25 0.0220(13) 0.0237(14) 0.0220(14) -0.0029(11) 0.0054(11) -0.0029(11)
C13 0.0349(17) 0.0249(15) 0.0245(16) -0.0002(12) 0.0022(13) 0.0021(12)
C12 0.0231(14) 0.0209(14) 0.0234(15) -0.0010(11) 0.0053(12) -0.0007(10)
C15 0.0360(17) 0.0246(15) 0.0385(19) -0.0071(13) 0.0045(15) -0.0046(13)
C16 0.0277(15) 0.0288(16) 0.0293(17) -0.0067(13) 0.0070(13) -0.0046(12)
C14 0.0416(18) 0.0193(14) 0.0394(19) 0.0035(13) 0.0051(15) -0.0001(12)
C2 0.0430(19) 0.0268(16) 0.0361(19) 0.0046(14) -0.0049(15) -0.0054(14)
C9 0.066(3) 0.067(3) 0.040(2) -0.020(2) 0.009(2) -0.022(2)
C5 0.056(3) 0.114(5) 0.082(4) -0.046(4) 0.004(3) 0.005(3)

loop_
_atom_type_symbol
_atom_type_description
_atom_type_scat_dispersion_real
_atom_type_scat_dispersion_imag
_atom_type_scat_source
C C 0.0033 0.0016 'International Tables Vol C Tables 4.2.6.8 and 6.1.1.4'
H H 0.0000 0.0000 'International Tables Vol C Tables 4.2.6.8 and 6.1.1.4'
Br Br -0.2901 2.4595 'International Tables Vol C Tables 4.2.6.8 and 6.1.1.4'
N N 0.0061 0.0033 'International Tables Vol C Tables 4.2.6.8 and 6.1.1.4'

loop_
_geom_angle_atom_site_label_1
_geom_angle_atom_site_label_2
_geom_angle_atom_site_label_3
_geom_angle
C1 N2 C10 108.4(2)
C1 N2 C2 120.6(3)
C10 N2 C2 130.8(3)
C11 N1 C6 128.7(2)
C1 N1 C6 123.7(3)
C1 N1 C11 107.6(2)
N1 C6 C7 113.2(2)
C20 C19 C18 120.4(3)
C20 C19 C24 119.9(3)
C24 C19 C18 119.7(3)
C2 C3 C4 115.4(3)
C17 C18 C19 120.9(3)
C21 C20 C19 120.0(3)
C5 C4 C3 113.2(4)
C6 C7 C8 115.0(3)
C22 C23 C24 118.8(3)
C22 C23 C10 126.0(3)
C24 C23 C10 115.2(3)
N1 C11 C12 130.5(3)
C10 C11 N1 107.0(2)
C10 C11 C12 122.5(3)
C21 C22 C23 120.7(3)
C18 C17 C16 121.4(3)
C20 C21 C22 121.5(3)
C19 C24 C23 119.1(3)
C19 C24 C25 119.7(3)
C23 C24 C25 121.3(3)
N2 C1 N1 110.9(3)
C9 C8 C7 112.6(3)
N2 C10 C23 130.3(3)
C11 C10 N2 106.2(2)
C11 C10 C23 123.5(3)
C12 C25 C24 122.2(3)
C12 C25 C16 118.7(3)
C16 C25 C24 119.0(3)
C14 C13 C12 120.5(3)
C25 C12 C11 115.3(3)
C13 C12 C11 125.2(3)
C13 C12 C25 119.6(3)
C14 C15 C16 120.7(3)
C25 C16 C17 119.2(3)
C15 C16 C17 121.2(3)
C15 C16 C25 119.6(3)
C15 C14 C13 121.0(3)
N2 C2 C3 111.3(3)

loop_
_geom_bond_atom_site_label_1
_geom_bond_atom_site_label_2
_geom_bond_distance
N2 C1 1.316(4)
N2 C10 1.400(4)
N2 C2 1.485(4)
N1 C6 1.484(4)
N1 C11 1.398(4)
N1 C1 1.329(4)
C6 C7 1.511(5)
C19 C18 1.434(4)
C19 C20 1.403(5)
C19 C24 1.418(4)
C3 C4 1.559(6)
C3 C2 1.518(5)
C18 C17 1.348(5)
C20 C21 1.373(5)
C4 C5 1.466(7)
C7 C8 1.525(5)
C23 C22 1.401(4)
C23 C24 1.433(4)
C23 C10 1.433(4)
C11 C10 1.380(4)
C11 C12 1.439(4)
C22 C21 1.380(5)
C17 C16 1.438(5)
C24 C25 1.440(4)
C8 C9 1.505(5)
C25 C12 1.427(4)
C25 C16 1.429(4)
C13 C12 1.397(4)
C13 C14 1.394(4)
C15 C16 1.403(5)
C15 C14 1.370(5)
